data_4302728
loop_
_publ_author_name
'Stuart D. Robertson'
'Tristram Chivers'
'Heikki M. Tuononen'

_publ_contact_author_address
;
Department of Chemistry
University of Calgary, Calgary, Alberta 
T2N 1N4, Canada
;
_publ_contact_author_name 'Prof. T. Chivers'
_publ_section_title
;
Experimental and Theoretical Investigations of the Contact Ion Pairs Formed
by Reactions of the Anions [(EPR2)2N]- (R =iPr,tBu; E = S, Se) with the
Cations [(TePR2)2N]+ (R =iPr,tBu)
;
_journal_name_full 'Inorganic Chemistry'
_journal_page_first 6755
_journal_page_last 6762
_journal_paper_doi 10.1021/ic900703e
_journal_volume 48
_journal_year 2009
_chemical_formula_moiety 'C32 H72 N2 P4 Se2 Te2'
_chemical_formula_sum 'C32 H72 N2 P4 Se2 Te2'
_chemical_formula_weight 1021.92
_chemical_name_systematic
; 
 ? 
;
_space_group_IT_number 14
_symmetry_cell_setting monoclinic
_symmetry_space_group_name_Hall '-P 2ybc'
_symmetry_space_group_name_H-M 'P 1 21/c 1'
_atom_sites_solution_hydrogens geom
_atom_sites_solution_primary Patterson
_atom_sites_solution_secondary difmap
_audit_creation_method SHELXL-97
_cell_angle_alpha 90.00
_cell_angle_beta 104.437(2)
_cell_angle_gamma 90.00
_cell_formula_units_Z 4
_cell_length_a 20.0789(6)
_cell_length_b 13.5947(5)
_cell_length_c 16.6720(3)
_cell_measurement_reflns_used 22484
_cell_measurement_temperature 173(2)
_cell_measurement_theta_max 27.48
_cell_measurement_theta_min 1.00
_cell_volume 4407.2(2)
_computing_cell_refinement 'Nonius DENZO'
_computing_data_collection 'Nonius COLLECT'
_computing_data_reduction 'Nonius DENZO'
_computing_molecular_graphics 'Bruker SHELXTL'
_computing_publication_material 'Bruker SHELXTL'
_computing_structure_refinement 'SHELXL-97 (Sheldrick, 1997)'
_computing_structure_solution 'SHELXS-97 (Sheldrick, 1990)'
_diffrn_ambient_temperature 173(2)
_diffrn_measured_fraction_theta_full 0.999
_diffrn_measured_fraction_theta_max 0.999
_diffrn_measurement_device_type 'Nonius KappaCCD'
_diffrn_measurement_method 'phi\omega scans'
_diffrn_radiation_monochromator graphite
_diffrn_radiation_source 'fine-focus sealed tube'
_diffrn_radiation_type MoK\a
_diffrn_radiation_wavelength 0.71073
_diffrn_reflns_av_R_equivalents 0.1048
_diffrn_reflns_av_sigmaI/netI 0.0885
_diffrn_reflns_limit_h_max 23
_diffrn_reflns_limit_h_min -23
_diffrn_reflns_limit_k_max 15
_diffrn_reflns_limit_k_min -16
_diffrn_reflns_limit_l_max 19
_diffrn_reflns_limit_l_min -19
_diffrn_reflns_number 40382
_diffrn_reflns_theta_full 25.02
_diffrn_reflns_theta_max 25.02
_diffrn_reflns_theta_min 2.36
_exptl_absorpt_coefficient_mu 3.143
_exptl_absorpt_correction_T_max 0.882
_exptl_absorpt_correction_T_min 0.751
_exptl_absorpt_correction_type multi-scan
_exptl_absorpt_process_details
;
multi-scan from symmetry-related measurements 
 Sortav (Blessing 1995)
;
_exptl_crystal_colour orange
_exptl_crystal_density_diffrn 1.540
_exptl_crystal_density_method 'not measured'
_exptl_crystal_description block
_exptl_crystal_F_000 2040
_exptl_crystal_size_max 0.12
_exptl_crystal_size_mid 0.12
_exptl_crystal_size_min 0.04
_refine_diff_density_max 0.896
_refine_diff_density_min -1.307
_refine_diff_density_rms 0.203
_refine_ls_extinction_method none
_refine_ls_goodness_of_fit_ref 1.072
_refine_ls_hydrogen_treatment constr
_refine_ls_matrix_type full
_refine_ls_number_parameters 403
_refine_ls_number_reflns 7768
_refine_ls_number_restraints 0
_refine_ls_restrained_S_all 1.072
_refine_ls_R_factor_all 0.0964
_refine_ls_R_factor_gt 0.0502
_refine_ls_shift/su_max 0.001
_refine_ls_shift/su_mean 0.000
_refine_ls_structure_factor_coef Fsqd
_refine_ls_weighting_details 'calc w=1/[\s^2^(Fo^2^)+(0.0184P)^2^+22.9773P] where P=(Fo^2^+2Fc^2^)/3'
_refine_ls_weighting_scheme calc
_refine_ls_wR_factor_gt 0.0920
_refine_ls_wR_factor_ref 0.1058
_reflns_number_gt 5216
_reflns_number_total 7768
_reflns_threshold_expression >2sigma(I)
_cod_data_source_file ic900703e_si_001_1.cif
_cod_data_source_block 6b
_cod_depositor_comments
;
The following automatic conversions were performed:
'_symmetry_cell_setting' value 'Monoclinic' changed to 'monoclinic'
according to '/home/saulius/struct/CIF-dictionaries/cif_core.dic'
dictionary named 'cif_core.dic' version 2.4.1 from 2010-06-29.

Automatic conversion script
Id: cif_fix_enum 1527 2010-12-29 10:47:43Z saulius 
;
_cod_database_code 4302728

loop_
_symmetry_equiv_pos_as_xyz
'x, y, z'
'-x, y+1/2, -z+1/2'
'-x, -y, -z'
'x, -y-1/2, z-1/2'

loop_
_atom_site_label
_atom_site_type_symbol
_atom_site_fract_x
_atom_site_fract_y
_atom_site_fract_z
_atom_site_U_iso_or_equiv
_atom_site_adp_type
_atom_site_occupancy
_atom_site_symmetry_multiplicity
_atom_site_calc_flag
_atom_site_refinement_flags
_atom_site_disorder_assembly
_atom_site_disorder_group
Te1 Te 0.73531(2) 0.97724(4) 0.28916(3) 0.02658(14) Uani 1 1 d . . .
Te2 Te 0.61927(3) 1.02723(4) 0.35793(3) 0.03227(15) Uani 1 1 d . . .
P1 P 0.72387(9) 0.80090(14) 0.34269(10) 0.0221(4) Uani 1 1 d . . .
P2 P 0.58033(9) 0.85766(15) 0.33396(11) 0.0247(4) Uani 1 1 d . . .
N1 N 0.6447(3) 0.7858(4) 0.3449(3) 0.0247(14) Uani 1 1 d . . .
C10 C 0.7836(3) 0.7898(5) 0.4487(4) 0.0267(17) Uani 1 1 d . . .
C11 C 0.7666(4) 0.8733(6) 0.5007(4) 0.0329(19) Uani 1 1 d . . .
H11A H 0.7949 0.8673 0.5577 0.049 Uiso 1 1 calc R . .
H11B H 0.7179 0.8701 0.5007 0.049 Uiso 1 1 calc R . .
H11C H 0.7762 0.9364 0.4774 0.049 Uiso 1 1 calc R . .
C12 C 0.8590(4) 0.8029(7) 0.4466(5) 0.047(2) Uani 1 1 d . . .
H12A H 0.8870 0.8156 0.5028 0.070 Uiso 1 1 calc R . .
H12B H 0.8629 0.8587 0.4108 0.070 Uiso 1 1 calc R . .
H12C H 0.8753 0.7430 0.4249 0.070 Uiso 1 1 calc R . .
C13 C 0.7737(4) 0.6916(6) 0.4888(5) 0.043(2) Uani 1 1 d . . .
H13A H 0.7956 0.6944 0.5482 0.064 Uiso 1 1 calc R . .
H13B H 0.7947 0.6389 0.4634 0.064 Uiso 1 1 calc R . .
H13C H 0.7244 0.6785 0.4804 0.064 Uiso 1 1 calc R . .
C20 C 0.7402(4) 0.7020(5) 0.2715(4) 0.0306(18) Uani 1 1 d . . .
C21 C 0.8163(4) 0.6795(6) 0.2785(5) 0.037(2) Uani 1 1 d . . .
H21A H 0.8209 0.6446 0.2287 0.056 Uiso 1 1 calc R . .
H21B H 0.8344 0.6382 0.3273 0.056 Uiso 1 1 calc R . .
H21C H 0.8423 0.7412 0.2840 0.056 Uiso 1 1 calc R . .
C22 C 0.7078(4) 0.7341(6) 0.1845(4) 0.041(2) Uani 1 1 d . . .
H22A H 0.7170 0.6850 0.1456 0.062 Uiso 1 1 calc R . .
H22B H 0.7271 0.7976 0.1740 0.062 Uiso 1 1 calc R . .
H22C H 0.6580 0.7407 0.1770 0.062 Uiso 1 1 calc R . .
C23 C 0.7039(4) 0.6063(6) 0.2899(5) 0.046(2) Uani 1 1 d . . .
H23A H 0.7027 0.5582 0.2458 0.069 Uiso 1 1 calc R . .
H23B H 0.6568 0.6218 0.2924 0.069 Uiso 1 1 calc R . .
H23C H 0.7292 0.5788 0.3431 0.069 Uiso 1 1 calc R . .
C30 C 0.5344(4) 0.8221(6) 0.4160(4) 0.035(2) Uani 1 1 d . . .
C31 C 0.5879(4) 0.8256(7) 0.4988(4) 0.046(2) Uani 1 1 d . . .
H31A H 0.5670 0.8034 0.5429 0.068 Uiso 1 1 calc R . .
H31B H 0.6046 0.8932 0.5101 0.068 Uiso 1 1 calc R . .
H31C H 0.6265 0.7824 0.4967 0.068 Uiso 1 1 calc R . .
C32 C 0.5080(4) 0.7162(7) 0.3999(6) 0.051(2) Uani 1 1 d . . .
H32A H 0.4956 0.6907 0.4492 0.077 Uiso 1 1 calc R . .
H32B H 0.5442 0.6749 0.3873 0.077 Uiso 1 1 calc R . .
H32C H 0.4675 0.7153 0.3528 0.077 Uiso 1 1 calc R . .
C33 C 0.4770(4) 0.8919(7) 0.4195(5) 0.049(2) Uani 1 1 d . . .
H33A H 0.4612 0.8791 0.4696 0.074 Uiso 1 1 calc R . .
H33B H 0.4388 0.8824 0.3705 0.074 Uiso 1 1 calc R . .
H33C H 0.4937 0.9598 0.4206 0.074 Uiso 1 1 calc R . .
C40 C 0.5216(4) 0.8504(6) 0.2272(4) 0.0352(19) Uani 1 1 d . . .
C41 C 0.5550(4) 0.9063(7) 0.1665(4) 0.043(2) Uani 1 1 d . . .
H41A H 0.5262 0.8993 0.1100 0.065 Uiso 1 1 calc R . .
H41B H 0.6007 0.8788 0.1695 0.065 Uiso 1 1 calc R . .
H41C H 0.5594 0.9761 0.1816 0.065 Uiso 1 1 calc R . .
C42 C 0.5111(5) 0.7424(7) 0.2007(5) 0.055(3) Uani 1 1 d . . .
H42A H 0.4853 0.7389 0.1425 0.082 Uiso 1 1 calc R . .
H42B H 0.4852 0.7088 0.2353 0.082 Uiso 1 1 calc R . .
H42C H 0.5559 0.7106 0.2074 0.082 Uiso 1 1 calc R . .
C43 C 0.4516(4) 0.8989(8) 0.2233(5) 0.061(3) Uani 1 1 d . . .
H43A H 0.4277 0.9114 0.1654 0.092 Uiso 1 1 calc R . .
H43B H 0.4588 0.9612 0.2537 0.092 Uiso 1 1 calc R . .
H43C H 0.4237 0.8549 0.2483 0.092 Uiso 1 1 calc R . .
Se1 Se 0.85671(4) 0.93328(6) 0.22426(5) 0.0323(2) Uani 1 1 d . . .
Se2 Se 0.70495(4) 1.19572(6) 0.22613(5) 0.0311(2) Uani 1 1 d . . .
P3 P 0.89754(9) 1.08158(15) 0.20988(12) 0.0277(5) Uani 1 1 d . . .
P4 P 0.77221(9) 1.21606(14) 0.14415(11) 0.0240(4) Uani 1 1 d . . .
N2 N 0.8472(3) 1.1656(4) 0.1674(3) 0.0257(14) Uani 1 1 d . . .
C50 C 0.9564(4) 1.0611(6) 0.1390(5) 0.0352(19) Uani 1 1 d . . .
C51 C 0.9168(4) 1.0001(7) 0.0633(5) 0.049(2) Uani 1 1 d . . .
H51A H 0.9446 0.9949 0.0228 0.073 Uiso 1 1 calc R . .
H51B H 0.8732 1.0327 0.0376 0.073 Uiso 1 1 calc R . .
H51C H 0.9076 0.9341 0.0816 0.073 Uiso 1 1 calc R . .
C52 C 1.0213(4) 1.0046(6) 0.1816(6) 0.050(2) Uani 1 1 d . . .
H52A H 1.0435 0.9790 0.1397 0.075 Uiso 1 1 calc R . .
H52B H 1.0090 0.9497 0.2133 0.075 Uiso 1 1 calc R . .
H52C H 1.0531 1.0487 0.2192 0.075 Uiso 1 1 calc R . .
C53 C 0.9756(4) 1.1601(6) 0.1060(6) 0.050(2) Uani 1 1 d . . .
H53A H 1.0038 1.1483 0.0667 0.075 Uiso 1 1 calc R . .
H53B H 1.0017 1.1999 0.1523 0.075 Uiso 1 1 calc R . .
H53C H 0.9336 1.1952 0.0780 0.075 Uiso 1 1 calc R . .
C60 C 0.9460(4) 1.1236(6) 0.3152(5) 0.036(2) Uani 1 1 d . . .
C61 C 0.8915(4) 1.1509(6) 0.3631(5) 0.043(2) Uani 1 1 d . . .
H61A H 0.9147 1.1777 0.4175 0.064 Uiso 1 1 calc R . .
H61B H 0.8655 1.0920 0.3703 0.064 Uiso 1 1 calc R . .
H61C H 0.8600 1.2003 0.3317 0.064 Uiso 1 1 calc R . .
C62 C 0.9904(4) 1.2128(6) 0.3103(6) 0.051(2) Uani 1 1 d . . .
H62A H 1.0090 1.2394 0.3660 0.077 Uiso 1 1 calc R . .
H62B H 0.9626 1.2631 0.2752 0.077 Uiso 1 1 calc R . .
H62C H 1.0284 1.1933 0.2865 0.077 Uiso 1 1 calc R . .
C63 C 0.9919(4) 1.0404(6) 0.3670(5) 0.052(2) Uani 1 1 d . . .
H63A H 1.0083 1.0617 0.4247 0.079 Uiso 1 1 calc R . .
H63B H 1.0313 1.0274 0.3438 0.079 Uiso 1 1 calc R . .
H63C H 0.9646 0.9802 0.3647 0.079 Uiso 1 1 calc R . .
C70 C 0.7903(4) 1.3509(5) 0.1446(5) 0.0327(19) Uani 1 1 d . . .
C71 C 0.7253(4) 1.4117(6) 0.1085(5) 0.038(2) Uani 1 1 d . . .
H71A H 0.7354 1.4816 0.1192 0.057 Uiso 1 1 calc R . .
H71B H 0.6888 1.3916 0.1347 0.057 Uiso 1 1 calc R . .
H71C H 0.7101 1.4004 0.0486 0.057 Uiso 1 1 calc R . .
C72 C 0.8185(4) 1.3817(6) 0.2360(6) 0.055(3) Uani 1 1 d . . .
H72A H 0.8311 1.4515 0.2386 0.082 Uiso 1 1 calc R . .
H72B H 0.8592 1.3423 0.2610 0.082 Uiso 1 1 calc R . .
H72C H 0.7831 1.3709 0.2663 0.082 Uiso 1 1 calc R . .
C73 C 0.8465(5) 1.3746(7) 0.0980(7) 0.069(3) Uani 1 1 d . . .
H73A H 0.8576 1.4449 0.1033 0.103 Uiso 1 1 calc R . .
H73B H 0.8294 1.3578 0.0393 0.103 Uiso 1 1 calc R . .
H73C H 0.8879 1.3361 0.1219 0.103 Uiso 1 1 calc R . .
C80 C 0.7244(4) 1.1698(6) 0.0391(4) 0.0307(18) Uani 1 1 d . . .
C81 C 0.6514(4) 1.2102(7) 0.0110(5) 0.045(2) Uani 1 1 d . . .
H81A H 0.6259 1.1733 -0.0375 0.067 Uiso 1 1 calc R . .
H81B H 0.6532 1.2798 -0.0036 0.067 Uiso 1 1 calc R . .
H81C H 0.6283 1.2035 0.0560 0.067 Uiso 1 1 calc R . .
C82 C 0.7187(4) 1.0587(6) 0.0477(5) 0.044(2) Uani 1 1 d . . .
H82A H 0.6974 1.0300 -0.0066 0.066 Uiso 1 1 calc R . .
H82B H 0.6903 1.0440 0.0862 0.066 Uiso 1 1 calc R . .
H82C H 0.7646 1.0307 0.0690 0.066 Uiso 1 1 calc R . .
C83 C 0.7630(5) 1.1959(8) -0.0277(5) 0.061(3) Uani 1 1 d . . .
H83A H 0.7418 1.1609 -0.0792 0.091 Uiso 1 1 calc R . .
H83B H 0.8113 1.1763 -0.0084 0.091 Uiso 1 1 calc R . .
H83C H 0.7602 1.2669 -0.0379 0.091 Uiso 1 1 calc R . .

loop_
_atom_site_aniso_label
_atom_site_aniso_U_11
_atom_site_aniso_U_22
_atom_site_aniso_U_33
_atom_site_aniso_U_23
_atom_site_aniso_U_13
_atom_site_aniso_U_12
Te1 0.0259(3) 0.0220(3) 0.0323(3) 0.0021(2) 0.0083(2) -0.0003(2)
Te2 0.0312(3) 0.0269(3) 0.0388(3) -0.0038(2) 0.0088(2) 0.0038(2)
P1 0.0243(10) 0.0211(11) 0.0204(9) -0.0003(8) 0.0044(7) 0.0001(8)
P2 0.0194(10) 0.0289(12) 0.0253(10) -0.0033(8) 0.0047(8) -0.0012(9)
N1 0.025(3) 0.021(4) 0.028(3) -0.006(3) 0.008(3) -0.004(3)
C10 0.025(4) 0.030(5) 0.023(4) 0.002(3) 0.001(3) 0.001(3)
C11 0.033(5) 0.042(5) 0.020(4) -0.003(3) -0.001(3) -0.004(4)
C12 0.029(5) 0.067(7) 0.040(5) -0.003(4) 0.001(4) 0.007(4)
C13 0.055(6) 0.035(5) 0.036(5) 0.009(4) 0.006(4) 0.013(4)
C20 0.034(4) 0.022(5) 0.038(4) -0.011(3) 0.013(3) 0.001(4)
C21 0.038(5) 0.028(5) 0.051(5) -0.007(4) 0.019(4) -0.001(4)
C22 0.052(5) 0.038(5) 0.039(5) -0.003(4) 0.021(4) 0.009(4)
C23 0.054(6) 0.033(5) 0.054(5) -0.013(4) 0.019(4) -0.011(4)
C30 0.030(4) 0.048(6) 0.033(4) 0.001(4) 0.015(3) 0.001(4)
C31 0.037(5) 0.074(7) 0.031(4) 0.008(4) 0.019(4) -0.006(5)
C32 0.035(5) 0.053(7) 0.071(6) 0.010(5) 0.022(4) -0.011(5)
C33 0.040(5) 0.066(7) 0.048(5) 0.002(5) 0.024(4) 0.000(5)
C40 0.032(5) 0.042(5) 0.030(4) -0.007(4) 0.005(3) -0.004(4)
C41 0.039(5) 0.065(7) 0.022(4) 0.003(4) -0.001(3) 0.013(4)
C42 0.057(6) 0.052(6) 0.047(5) -0.015(5) -0.004(4) -0.016(5)
C43 0.036(5) 0.101(9) 0.037(5) -0.016(5) -0.007(4) 0.015(5)
Se1 0.0302(4) 0.0215(4) 0.0471(5) 0.0005(4) 0.0130(4) -0.0019(4)
Se2 0.0323(4) 0.0281(5) 0.0355(4) 0.0059(4) 0.0136(3) 0.0039(4)
P3 0.0191(10) 0.0219(12) 0.0392(11) 0.0016(9) 0.0019(8) -0.0012(9)
P4 0.0202(10) 0.0201(11) 0.0295(10) 0.0030(8) 0.0018(8) -0.0006(8)
N2 0.018(3) 0.021(4) 0.037(3) 0.004(3) 0.005(3) 0.005(3)
C50 0.020(4) 0.030(5) 0.059(5) 0.007(4) 0.016(4) 0.005(4)
C51 0.033(5) 0.062(7) 0.055(5) -0.008(5) 0.017(4) 0.005(4)
C52 0.033(5) 0.041(6) 0.079(7) 0.011(5) 0.021(5) 0.008(4)
C53 0.038(5) 0.044(6) 0.079(6) 0.015(5) 0.034(5) 0.007(4)
C60 0.028(5) 0.026(5) 0.047(5) -0.002(4) -0.006(4) -0.002(4)
C61 0.046(5) 0.043(6) 0.033(4) -0.011(4) -0.002(4) -0.003(4)
C62 0.031(5) 0.033(6) 0.080(7) 0.005(5) -0.005(4) -0.007(4)
C63 0.044(5) 0.044(6) 0.056(6) 0.009(5) -0.012(4) 0.010(5)
C70 0.022(4) 0.020(4) 0.058(5) 0.006(4) 0.013(4) 0.003(3)
C71 0.037(5) 0.024(5) 0.054(5) 0.009(4) 0.010(4) 0.005(4)
C72 0.040(5) 0.021(5) 0.087(7) -0.006(5) -0.016(5) 0.001(4)
C73 0.051(6) 0.035(6) 0.132(9) 0.027(6) 0.045(6) -0.008(5)
C80 0.032(4) 0.034(5) 0.024(4) 0.000(3) 0.002(3) 0.008(4)
C81 0.027(5) 0.054(6) 0.043(5) -0.008(4) -0.012(4) 0.008(4)
C82 0.039(5) 0.043(6) 0.041(5) -0.013(4) -0.006(4) 0.007(4)
C83 0.065(6) 0.084(8) 0.035(5) 0.004(5) 0.015(4) 0.014(6)

loop_
_atom_type_symbol
_atom_type_description
_atom_type_scat_dispersion_real
_atom_type_scat_dispersion_imag
_atom_type_scat_source
C C 0.0033 0.0016 'International Tables Vol C Tables 4.2.6.8 and 6.1.1.4'
H H 0.0000 0.0000 'International Tables Vol C Tables 4.2.6.8 and 6.1.1.4'
N N 0.0061 0.0033 'International Tables Vol C Tables 4.2.6.8 and 6.1.1.4'
P P 0.1023 0.0942 'International Tables Vol C Tables 4.2.6.8 and 6.1.1.4'
Se Se -0.0929 2.2259 'International Tables Vol C Tables 4.2.6.8 and 6.1.1.4'
Te Te -0.5308 1.6751 'International Tables Vol C Tables 4.2.6.8 and 6.1.1.4'

loop_
_geom_angle_atom_site_label_1
_geom_angle_atom_site_label_2
_geom_angle_atom_site_label_3
_geom_angle
_geom_angle_site_symmetry_1
_geom_angle_site_symmetry_3
_geom_angle_publ_flag
P1 Te1 Te2 86.11(4) . . ?
P1 Te1 Se1 95.21(5) . . ?
Te2 Te1 Se1 177.45(3) . . ?
P2 Te2 Te1 88.30(5) . . ?
N1 P1 C20 104.7(3) . . ?
N1 P1 C10 111.7(3) . . ?
C20 P1 C10 111.5(3) . . ?
N1 P1 Te1 107.4(2) . . ?
C20 P1 Te1 113.6(2) . . ?
C10 P1 Te1 108.0(2) . . ?
N1 P2 C40 112.1(3) . . ?
N1 P2 C30 106.7(3) . . ?
C40 P2 C30 111.6(3) . . ?
N1 P2 Te2 110.1(2) . . ?
C40 P2 Te2 107.8(3) . . ?
C30 P2 Te2 108.5(3) . . ?
P2 N1 P1 134.1(4) . . ?
C11 C10 C13 109.4(6) . . ?
C11 C10 C12 106.8(6) . . ?
C13 C10 C12 110.4(6) . . ?
C11 C10 P1 107.2(5) . . ?
C13 C10 P1 111.1(5) . . ?
C12 C10 P1 111.8(5) . . ?
C22 C20 C21 108.4(6) . . ?
C22 C20 C23 108.7(6) . . ?
C21 C20 C23 109.0(6) . . ?
C22 C20 P1 107.5(5) . . ?
C21 C20 P1 115.1(5) . . ?
C23 C20 P1 108.0(5) . . ?
C33 C30 C31 108.6(6) . . ?
C33 C30 C32 111.4(7) . . ?
C31 C30 C32 108.8(7) . . ?
C33 C30 P2 112.5(5) . . ?
C31 C30 P2 106.6(5) . . ?
C32 C30 P2 108.8(5) . . ?
C42 C40 C43 109.8(7) . . ?
C42 C40 C41 109.5(7) . . ?
C43 C40 C41 107.6(7) . . ?
C42 C40 P2 109.4(6) . . ?
C43 C40 P2 111.6(5) . . ?
C41 C40 P2 108.8(5) . . ?
P3 Se1 Te1 102.51(6) . . ?
N2 P3 C60 109.1(3) . . ?
N2 P3 C50 104.9(3) . . ?
C60 P3 C50 111.8(4) . . ?
N2 P3 Se1 119.8(2) . . ?
C60 P3 Se1 107.2(3) . . ?
C50 P3 Se1 103.9(3) . . ?
N2 P4 C70 104.3(3) . . ?
N2 P4 C80 108.1(3) . . ?
C70 P4 C80 112.6(3) . . ?
N2 P4 Se2 119.1(2) . . ?
C70 P4 Se2 105.9(2) . . ?
C80 P4 Se2 106.9(2) . . ?
P3 N2 P4 151.0(4) . . ?
C52 C50 C53 110.2(6) . . ?
C52 C50 C51 108.2(7) . . ?
C53 C50 C51 107.4(7) . . ?
C52 C50 P3 112.2(6) . . ?
C53 C50 P3 110.3(5) . . ?
C51 C50 P3 108.3(5) . . ?
C62 C60 C61 109.6(7) . . ?
C62 C60 C63 109.3(6) . . ?
C61 C60 C63 106.3(7) . . ?
C62 C60 P3 111.6(6) . . ?
C61 C60 P3 106.7(5) . . ?
C63 C60 P3 113.1(6) . . ?
C71 C70 C72 107.9(6) . . ?
C71 C70 C73 110.1(7) . . ?
C72 C70 C73 107.7(7) . . ?
C71 C70 P4 112.4(5) . . ?
C72 C70 P4 107.0(5) . . ?
C73 C70 P4 111.5(5) . . ?
C82 C80 C81 107.2(6) . . ?
C82 C80 C83 110.9(7) . . ?
C81 C80 C83 108.1(6) . . ?
C82 C80 P4 106.0(5) . . ?
C81 C80 P4 113.2(5) . . ?
C83 C80 P4 111.3(6) . . ?

loop_
_geom_bond_atom_site_label_1
_geom_bond_atom_site_label_2
_geom_bond_distance
_geom_bond_site_symmetry_2
_geom_bond_publ_flag
Te1 P1 2.588(2) . ?
Te1 Te2 2.9218(9) . ?
Te1 Se1 2.9639(11) . ?
Te2 P2 2.435(2) . ?
P1 N1 1.612(6) . ?
P1 C20 1.876(7) . ?
P1 C10 1.878(7) . ?
P2 N1 1.594(6) . ?
P2 C40 1.877(7) . ?
P2 C30 1.894(7) . ?
C10 C11 1.518(10) . ?
C10 C13 1.528(10) . ?
C10 C12 1.534(10) . ?
C20 C22 1.499(10) . ?
C20 C21 1.534(10) . ?
C20 C23 1.560(10) . ?
C30 C33 1.505(11) . ?
C30 C31 1.524(10) . ?
C30 C32 1.535(11) . ?
C40 C42 1.532(11) . ?
C40 C43 1.540(11) . ?
C40 C41 1.546(10) . ?
Se1 P3 2.212(2) . ?
Se2 P4 2.165(2) . ?
P3 N2 1.572(6) . ?
P3 C60 1.871(8) . ?
P3 C50 1.888(7) . ?
P4 N2 1.612(6) . ?
P4 C70 1.869(8) . ?
P4 C80 1.883(7) . ?
C50 C52 1.528(10) . ?
C50 C53 1.539(11) . ?
C50 C51 1.554(11) . ?
C60 C62 1.520(11) . ?
C60 C61 1.551(11) . ?
C60 C63 1.574(11) . ?
C70 C71 1.535(10) . ?
C70 C72 1.545(11) . ?
C70 C73 1.555(11) . ?
C80 C82 1.524(11) . ?
C80 C81 1.525(10) . ?
C80 C83 1.548(10) . ?
